data_1000208
loop_
_publ_author_name
'Launay, J M'
'Bulou, A'
'Hewat, A W'
'Gibaud, A'
'Laval, J Y'
'Nouet, J'

_publ_section_title
;
Shear transformation in the layered compound K Al F~4~: low temperature
phase structure and transformation mechanism
;
_journal_coden_ASTM JOPQAG
_journal_name_full 'Journal de Physique (Paris)'
_journal_page_first 771
_journal_page_last 782
_journal_paper_doi 10.1051/jphys:01985004605077100
_journal_volume 46
_journal_year 1985
_chemical_formula_structural 'K Al F4'
_chemical_formula_sum 'Al F4 K'
_chemical_name_systematic
;
Potassium tetrafluoroaluminate - low temperature
;
_space_group_IT_number 11
_symmetry_cell_setting monoclinic
_symmetry_Int_Tables_number 11
_symmetry_space_group_name_Hall '-P 2yb'
_symmetry_space_group_name_H-M 'P 1 21/m 1'
_cell_angle_alpha 90
_cell_angle_beta 106.801(4)
_cell_angle_gamma 90
_cell_formula_units_Z 4
_cell_length_a 7.3403(2)
_cell_length_b 7.2370(2)
_cell_length_c 6.4070(2)
_cell_volume 325.8
_cod_database_code 1000208

loop_
_symmetry_equiv_pos_as_xyz
x,y,z
-x,1/2+y,-z
-x,-y,-z
x,1/2-y,z

loop_
_atom_site_aniso_label
_atom_site_aniso_B_11
_atom_site_aniso_B_12
_atom_site_aniso_B_13
_atom_site_aniso_B_22
_atom_site_aniso_B_23
_atom_site_aniso_B_33
K1 0.9(1) 0. 0.32(4) .0(1) 0. 1.1(2)
K2 0.9(1) 0. 0.32(4) .0(1) 0. 1.1(2)
F1 0.38(6) 0. 0.42(3) 1.0(1) 0. 1.5(1)
F2 1.04(5) 0. 0.42(3) 0.28(6) 0. 1.5(1)
F3 1.04(5) 0. 0.42(3) 0.28(6) 0. 1.5(1)
F4 0.98(4) 0. 0.24 0.27(5) 0. 0.87(8)
F5 0.98(4) 0. 0.24 0.27(5) 0. 0.87(8)

loop_
_atom_site_label
_atom_site_type_symbol
_atom_site_symmetry_multiplicity
_atom_site_Wyckoff_symbol
_atom_site_fract_x
_atom_site_fract_y
_atom_site_fract_z
_atom_site_occupancy
_atom_site_attached_hydrogens
_atom_site_calc_flag
Al1 Al3+ 2 a 0. 0. 0. 1. 0 d
Al2 Al3+ 2 b 0.5 0. 0. 1. 0 d
K1 K1+ 2 e 0.131(2) 0.25 0.541(2) 1. 0 d
K2 K1+ 2 e 0.633(2) 0.25 0.544(2) 1. 0 d
F1 F1- 4 f 0.2581(8) -0.0205(3) 0.0077(9) 1. 0 d
F2 F1- 2 e 0.029(1) 0.25 0.051(1) 1. 0 d
F3 F1- 2 e 0.4874(8) 0.25 0.044(1) 1. 0 d
F4 F1- 4 f 0.0712(7) -0.0370(5) 0.2836(8) 1. 0 d
F5 F1- 4 f 0.5738(6) -0.0361(5) 0.2840(7) 1. 0 d

loop_
_atom_type_symbol
_atom_type_oxidation_number
Al3+ 3.000
K1+ 1.000
F1- -1.000
